data_2218367
loop_
_publ_author_name
'Ali, Basem Fares'
'Al-Far, Rawhi H.'
'Haddad, Salim F.'

_publ_section_title
;
 3-Ammoniopyridinium tetrabromidomercurate(II) monohydrate
;
_journal_coeditor_code CS2074
_journal_issue 6
_journal_name_full 'Acta Crystallographica Section E'
_journal_page_first m751
_journal_page_last m752
_journal_paper_doi 10.1107/S1600536808012336
_journal_volume 64
_journal_year 2008
_chemical_formula_iupac '(C5 H8 N2) '[Hg Br4], H2 O''
_chemical_formula_moiety 'C5 H8 N2 2+, Br4 Hg 2-, H2 O'
_chemical_formula_sum 'C5 H10 Br4 Hg N2 O'
_chemical_formula_weight 634.34
_chemical_name_common '[3-APyH2].HgBr4.H2O'
_chemical_name_systematic
;
3-Ammoniopyridinium tetrabromidomercurate(II) monohydrate
;
_space_group_IT_number 14
_symmetry_cell_setting monoclinic
_symmetry_space_group_name_Hall '-P 2yn'
_symmetry_space_group_name_H-M 'P 1 21/n 1'
_atom_sites_solution_hydrogens geom
_atom_sites_solution_primary direct
_atom_sites_solution_secondary difmap
_audit_creation_method SHELXL-97
_cell_angle_alpha 90.00
_cell_angle_beta 94.730(2)
_cell_angle_gamma 90.00
_cell_formula_units_Z 4
_cell_length_a 8.1896(7)
_cell_length_b 14.0245(12)
_cell_length_c 11.5711(10)
_cell_measurement_reflns_used 5049
_cell_measurement_temperature 296(2)
_cell_measurement_theta_max 27.556
_cell_measurement_theta_min 2.286
_cell_volume 1324.5(2)
_computing_cell_refinement 'SAINT-Plus (Bruker, 2001)'
_computing_data_collection 'SMART (Bruker, 2001)'
_computing_data_reduction 'SAINT-Plus (Bruker, 2001)'
_computing_molecular_graphics 'XP in SHELXTL (Sheldrick, 2008)'
_computing_publication_material 'XCIF in SHELXTL (Sheldrick, 2008)'
_computing_structure_refinement 'XL in SHELXTL (Sheldrick, 2008)'
_computing_structure_solution 'XS in SHELXTL (Sheldrick, 2008)'
_diffrn_ambient_temperature 296(2)
_diffrn_detector_area_resol_mean 8.3
_diffrn_measured_fraction_theta_full 0.992
_diffrn_measured_fraction_theta_max 0.992
_diffrn_measurement_device_type 'Bruker--Siemens SMART APEX'
_diffrn_measurement_method \w
_diffrn_radiation_monochromator graphite
_diffrn_radiation_source 'fine-focus sealed tube'
_diffrn_radiation_type MoK\a
_diffrn_radiation_wavelength 0.71073
_diffrn_reflns_av_R_equivalents 0.0561
_diffrn_reflns_av_sigmaI/netI 0.0525
_diffrn_reflns_limit_h_max 11
_diffrn_reflns_limit_h_min -11
_diffrn_reflns_limit_k_max 19
_diffrn_reflns_limit_k_min -19
_diffrn_reflns_limit_l_max 16
_diffrn_reflns_limit_l_min -16
_diffrn_reflns_number 16873
_diffrn_reflns_theta_full 30.05
_diffrn_reflns_theta_max 30.05
_diffrn_reflns_theta_min 2.29
_diffrn_standards_decay_% 0.01
_exptl_absorpt_coefficient_mu 23.658
_exptl_absorpt_correction_T_max 0.492102
_exptl_absorpt_correction_T_min 0.034236
_exptl_absorpt_correction_type multi-scan
_exptl_absorpt_process_details '(SADABS; Bruker, 2001)'
_exptl_crystal_colour Pink
_exptl_crystal_density_diffrn 3.181
_exptl_crystal_density_method 'not measured'
_exptl_crystal_description Chunk
_exptl_crystal_F_000 1128
_exptl_crystal_size_max 0.20
_exptl_crystal_size_mid 0.10
_exptl_crystal_size_min 0.03
_refine_diff_density_max 0.846
_refine_diff_density_min -1.319
_refine_ls_extinction_coef 0.00271(13)
_refine_ls_extinction_expression Fc^*^=kFc[1+0.001xFc^2^\l^3^/sin(2\q)]^-1/4^
_refine_ls_extinction_method 'SHELXTL (Sheldrick, 2008)'
_refine_ls_goodness_of_fit_ref 1.026
_refine_ls_hydrogen_treatment mixed
_refine_ls_matrix_type full
_refine_ls_number_parameters 126
_refine_ls_number_reflns 3780
_refine_ls_number_restraints 3
_refine_ls_restrained_S_all 1.026
_refine_ls_R_factor_all 0.0626
_refine_ls_R_factor_gt 0.0348
_refine_ls_shift/su_max 0.001
_refine_ls_shift/su_mean 0.000
_refine_ls_structure_factor_coef Fsqd
_refine_ls_weighting_details 'calc w=1/[\s^2^(Fo^2^)+(0.018P)^2^+0.74P] where P=(Fo^2^+2Fc^2^)/3'
_refine_ls_weighting_scheme calc
_refine_ls_wR_factor_gt 0.0669
_refine_ls_wR_factor_ref 0.0741
_reflns_number_gt 2628
_reflns_number_total 3780
_reflns_threshold_expression I>2\s(I)
_cod_data_source_file cs2074.cif
_cod_data_source_block I
_cod_original_sg_symbol_H-M 'P 21/n'
_cod_database_code 2218367
_cod_database_fobs_code 2218367

loop_
_symmetry_equiv_pos_as_xyz
'x, y, z'
'-x+1/2, y+1/2, -z+1/2'
'-x, -y, -z'
'x-1/2, -y-1/2, z-1/2'

loop_
_atom_site_type_symbol
_atom_site_label
_atom_site_fract_x
_atom_site_fract_y
_atom_site_fract_z
_atom_site_U_iso_or_equiv
_atom_site_adp_type
_atom_site_calc_flag
_atom_site_refinement_flags
_atom_site_occupancy
O O1 0.8331(6) 0.5315(4) 0.4741(5) 0.0770(15) Uani d D 1
H H1 0.883(9) 0.575(4) 0.433(5) 0.116 Uiso d D 1
H H2 0.802(10) 0.560(4) 0.538(4) 0.116 Uiso d D 1
Hg Hg1 0.68459(3) 0.763019(18) 0.84039(2) 0.05085(10) Uani d . 1
Br Br1 0.95522(7) 0.85483(4) 0.89061(5) 0.04424(15) Uani d . 1
Br Br2 0.53644(7) 0.74688(4) 1.03273(5) 0.04900(16) Uani d . 1
Br Br3 0.74834(8) 0.59454(4) 0.75688(5) 0.05157(17) Uani d . 1
Br Br4 0.45943(8) 0.83129(5) 0.69416(6) 0.0622(2) Uani d . 1
N N1 0.8418(6) 0.9030(4) 0.1560(4) 0.0506(13) Uani d . 1
H H1A 0.7884 0.9447 0.1089 0.076 Uiso calc R 1
H H1B 0.8181 0.8440 0.1317 0.076 Uiso calc R 1
H H1C 0.9492 0.9128 0.1560 0.076 Uiso calc R 1
C C2 0.7926(6) 0.9151(4) 0.2726(4) 0.0337(11) Uani d . 1
C C3 0.6981(6) 0.8466(4) 0.3172(5) 0.0413(13) Uani d . 1
H H3 0.6637 0.7934 0.2737 0.050 Uiso calc R 1
N N4 0.6563(6) 0.8582(4) 0.4258(4) 0.0501(12) Uani d . 1
H H4 0.5957 0.8158 0.4547 0.060 Uiso calc R 1
C C5 0.7057(7) 0.9339(4) 0.4914(5) 0.0462(14) Uani d . 1
H H5 0.6764 0.9390 0.5672 0.055 Uiso calc R 1
C C6 0.7989(7) 1.0030(4) 0.4463(5) 0.0424(13) Uani d . 1
H H6 0.8318 1.0562 0.4903 0.051 Uiso calc R 1
C C7 0.8433(7) 0.9933(4) 0.3356(5) 0.0419(13) Uani d . 1
H H7 0.9074 1.0395 0.3036 0.050 Uiso calc R 1

loop_
_atom_site_aniso_label
_atom_site_aniso_U_11
_atom_site_aniso_U_22
_atom_site_aniso_U_33
_atom_site_aniso_U_12
_atom_site_aniso_U_13
_atom_site_aniso_U_23
O1 0.061(3) 0.073(4) 0.096(4) -0.012(3) 0.003(3) -0.027(3)
Hg1 0.04444(15) 0.05348(17) 0.05300(16) -0.00161(11) -0.00571(10) -0.00193(11)
Br1 0.0406(3) 0.0417(3) 0.0508(3) -0.0052(2) 0.0063(2) -0.0018(2)
Br2 0.0451(3) 0.0563(4) 0.0451(3) -0.0050(3) 0.0014(3) -0.0036(3)
Br3 0.0573(4) 0.0473(4) 0.0506(3) -0.0023(3) 0.0077(3) -0.0071(3)
Br4 0.0454(3) 0.0673(5) 0.0713(4) -0.0031(3) -0.0099(3) 0.0294(3)
N1 0.053(3) 0.061(3) 0.037(3) 0.010(2) 0.003(2) 0.000(2)
C2 0.034(3) 0.039(3) 0.027(2) 0.008(2) -0.001(2) 0.002(2)
C3 0.030(3) 0.040(3) 0.053(3) -0.004(2) -0.003(2) -0.012(3)
N4 0.041(3) 0.048(3) 0.062(3) -0.009(2) 0.007(2) 0.003(2)
C5 0.045(3) 0.057(4) 0.036(3) 0.001(3) 0.003(2) -0.004(3)
C6 0.045(3) 0.038(3) 0.044(3) -0.003(2) -0.001(3) -0.009(2)
C7 0.045(3) 0.034(3) 0.047(3) 0.000(2) 0.006(3) 0.006(2)

loop_
_atom_type_symbol
_atom_type_description
_atom_type_scat_dispersion_real
_atom_type_scat_dispersion_imag
_atom_type_scat_source
C C 0.0033 0.0016 'International Tables Vol C Tables 4.2.6.8 and 6.1.1.4'
H H 0.0000 0.0000 'International Tables Vol C Tables 4.2.6.8 and 6.1.1.4'
N N 0.0061 0.0033 'International Tables Vol C Tables 4.2.6.8 and 6.1.1.4'
O O 0.0106 0.0060 'International Tables Vol C Tables 4.2.6.8 and 6.1.1.4'
Br Br -0.2901 2.4595 'International Tables Vol C Tables 4.2.6.8 and 6.1.1.4'
Hg Hg -2.3894 9.2266 'International Tables Vol C Tables 4.2.6.8 and 6.1.1.4'

loop_
_geom_angle_atom_site_label_1
_geom_angle_atom_site_label_2
_geom_angle_atom_site_label_3
_geom_angle
_geom_angle_publ_flag
H1 O1 H2 108(5) ?
Br4 Hg1 Br1 120.99(2) yes
Br4 Hg1 Br3 104.23(2) yes
Br1 Hg1 Br3 109.78(2) yes
Br4 Hg1 Br2 103.42(2) yes
Br1 Hg1 Br2 107.40(2) yes
Br3 Hg1 Br2 110.73(2) yes
C2 N1 H1A 109.5 ?
C2 N1 H1B 109.5 ?
H1A N1 H1B 109.5 ?
C2 N1 H1C 109.5 ?
H1A N1 H1C 109.5 ?
H1B N1 H1C 109.5 ?
C7 C2 C3 121.6(5) ?
C7 C2 N1 119.7(5) ?
C3 C2 N1 118.7(5) ?
N4 C3 C2 117.8(5) ?
N4 C3 H3 121.1 ?
C2 C3 H3 121.1 ?
C3 N4 C5 122.4(5) ?
C3 N4 H4 118.8 ?
C5 N4 H4 118.8 ?
N4 C5 C6 119.7(5) ?
N4 C5 H5 120.2 ?
C6 C5 H5 120.2 ?
C5 C6 C7 119.3(5) ?
C5 C6 H6 120.4 ?
C7 C6 H6 120.4 ?
C2 C7 C6 119.2(5) ?
C2 C7 H7 120.4 ?
C6 C7 H7 120.4 ?

loop_
_geom_bond_atom_site_label_1
_geom_bond_atom_site_label_2
_geom_bond_distance
_geom_bond_publ_flag
O1 H1 0.89(6) ?
O1 H2 0.89(6) ?
Hg1 Br4 2.5818(7) yes
Hg1 Br1 2.5875(6) yes
Hg1 Br3 2.6216(7) yes
Hg1 Br2 2.6309(7) yes
N1 C2 1.450(6) ?
N1 H1A 0.8900 ?
N1 H1B 0.8900 ?
N1 H1C 0.8900 ?
C2 C7 1.363(7) ?
C2 C3 1.362(7) ?
C3 N4 1.339(7) ?
C3 H3 0.9300 ?
N4 C5 1.349(7) ?
N4 H4 0.8600 ?
C5 C6 1.364(8) ?
C5 H5 0.9300 ?
C6 C7 1.367(7) ?
C6 H6 0.9300 ?
C7 H7 0.9300 ?

loop_
_geom_hbond_atom_site_label_D
_geom_hbond_atom_site_label_H
_geom_hbond_atom_site_label_A
_geom_hbond_site_symmetry_A
_geom_hbond_distance_DH
_geom_hbond_distance_HA
_geom_hbond_distance_DA
_geom_hbond_angle_DHA
O1 H1 Br2 4_675 0.89(6) 2.98(6) 3.564(5) 125(5)
O1 H2 Br3 . 0.89(6) 2.65(3) 3.513(5) 162(7)
N1 H1A O1 2_655 0.89 1.80 2.686(7) 173.9
N1 H1B Br4 4_675 0.89 2.79 3.442(5) 131.5
N1 H1B Br2 1_554 0.89 2.84 3.535(5) 136.3
N1 H1C Br3 4_675 0.89 2.63 3.436(5) 151.5
N4 H4 Br1 4_575 0.86 2.73 3.419(5) 138.1

loop_
_geom_torsion_atom_site_label_1
_geom_torsion_atom_site_label_2
_geom_torsion_atom_site_label_3
_geom_torsion_atom_site_label_4
_geom_torsion
C7 C2 C3 N4 -0.2(8)
N1 C2 C3 N4 178.8(5)
C2 C3 N4 C5 -0.7(8)
C3 N4 C5 C6 1.4(9)
N4 C5 C6 C7 -1.3(9)
C3 C2 C7 C6 0.3(8)
N1 C2 C7 C6 -178.7(5)
C5 C6 C7 C2 0.4(8)
